data_4082776
loop_
_publ_author_name
'Chadha, Preeti'
'Emslie, David J. H.'
'Jenkins, Hilary A.'

_publ_section_title
;
 Manganese(II) Alkyl/\p-Allyl Complexes Resistant to Ligand Redistribution
;
_journal_issue 6
_journal_name_full Organometallics
_journal_page_first 1467
_journal_paper_doi 10.1021/om500101m
_journal_volume 33
_journal_year 2014
_chemical_formula_sum 'C26 H61 Mn N Si5'
_chemical_formula_weight 583.14
_chemical_name_systematic
; 
 ? 
;
_space_group_crystal_system monoclinic
_space_group_IT_number 14
_space_group_name_Hall '-P 2ybc'
_space_group_name_H-M_alt 'P 1 21/c 1'
_symmetry_space_group_name_Hall '-P 2ybc'
_symmetry_space_group_name_H-M 'P 1 21/c 1'
_atom_sites_solution_hydrogens geom
_audit_creation_method SHELXL-2013
_cell_angle_alpha 90
_cell_angle_beta 115.714(2)
_cell_angle_gamma 90
_cell_formula_units_Z 8
_cell_length_a 21.0601(16)
_cell_length_b 17.8101(13)
_cell_length_c 20.9688(15)
_cell_measurement_reflns_used 3303
_cell_measurement_temperature 213(2)
_cell_measurement_theta_max 21.03
_cell_measurement_theta_min 2.25
_cell_volume 7086.2(9)
_computing_cell_refinement 'Bruker SAINT'
_computing_data_collection 'Bruker APEX2'
_computing_data_reduction 'Bruker SAINT'
_computing_molecular_graphics 'Bruker SHELXTL'
_computing_publication_material 'Bruker SHELXTL'
_computing_structure_refinement 'SHELXL-2013 (Sheldrick, 2013)'
_computing_structure_solution 'SHELXS-97 (Sheldrick, 2008)'
_diffrn_ambient_temperature 213(2)
_diffrn_measured_fraction_theta_full 0.999
_diffrn_measured_fraction_theta_max 0.994
_diffrn_measurement_device_type 'Bruker APEX-II CCD'
_diffrn_measurement_method '\f and \w scans'
_diffrn_radiation_type MoK\a
_diffrn_radiation_wavelength 0.71073
_diffrn_reflns_av_unetI/netI 0.0937
_diffrn_reflns_Laue_measured_fraction_full 0.999
_diffrn_reflns_Laue_measured_fraction_max 0.994
_diffrn_reflns_limit_h_max 22
_diffrn_reflns_limit_h_min -25
_diffrn_reflns_limit_k_max 21
_diffrn_reflns_limit_k_min 0
_diffrn_reflns_limit_l_max 25
_diffrn_reflns_limit_l_min 0
_diffrn_reflns_number 32564
_diffrn_reflns_point_group_measured_fraction_full 0.999
_diffrn_reflns_point_group_measured_fraction_max 0.994
_diffrn_reflns_theta_full 25.242
_diffrn_reflns_theta_max 25.470
_diffrn_reflns_theta_min 1.073
_exptl_absorpt_coefficient_mu 0.556
_exptl_absorpt_correction_T_max 0.7452
_exptl_absorpt_correction_T_min 0.6398
_exptl_absorpt_correction_type multi-scan
_exptl_absorpt_process_details TWINABS
_exptl_crystal_colour red
_exptl_crystal_density_diffrn 1.093
_exptl_crystal_density_meas ?
_exptl_crystal_description block
_exptl_crystal_F_000 2552
_exptl_crystal_size_max 0.481
_exptl_crystal_size_mid 0.382
_exptl_crystal_size_min 0.122
_refine_diff_density_max 0.673
_refine_diff_density_min -0.492
_refine_diff_density_rms 0.075
_refine_ls_extinction_method none
_refine_ls_goodness_of_fit_ref 1.015
_refine_ls_hydrogen_treatment constr
_refine_ls_matrix_type full
_refine_ls_number_parameters 725
_refine_ls_number_reflns 32564
_refine_ls_number_restraints 24
_refine_ls_restrained_S_all 1.015
_refine_ls_R_factor_all 0.1173
_refine_ls_R_factor_gt 0.0667
_refine_ls_shift/su_max 0.038
_refine_ls_shift/su_mean 0.001
_refine_ls_structure_factor_coef Fsqd
_refine_ls_weighting_details 'w=1/[\s^2^(Fo^2^)+(0.0538P)^2^+9.1046P] where P=(Fo^2^+2Fc^2^)/3'
_refine_ls_weighting_scheme calc
_refine_ls_wR_factor_gt 0.1442
_refine_ls_wR_factor_ref 0.1685
_reflns_Friedel_coverage 0.000
_reflns_number_gt 21066
_reflns_number_total 32564
_reflns_threshold_expression 'I > 2\s(I)'
_cod_data_source_file om500101m_si_002.cif
_cod_data_source_block MnTsiAllylQuinuclidine
_cod_depositor_comments
;
The following automatic conversions were performed:

'_exptl_crystal_density_meas' value 'not measured' was changed to '?'
- the value is perceived as not measured.

Automatic conversion script
Id: cif_fix_values 3008 2015-01-20 13:52:24Z robertas 
;
_cod_database_code 4082776
_shelx_space_group_comment
; 
The symmetry employed for this shelxl refinement is uniquely defined 
by the following loop, which should always be used as a source of 
symmetry information in preference to the above space-group names. 
They are only intended as comments. 
;
_shelx_estimated_absorpt_t_min 0.776
_shelx_estimated_absorpt_t_max 0.935
_shelxl_version_number 2013-3

loop_
_space_group_symop_operation_xyz
'x, y, z'
'-x, y+1/2, -z+1/2'
'-x, -y, -z'
'x, -y-1/2, z-1/2'

loop_
_atom_site_label
_atom_site_type_symbol
_atom_site_fract_x
_atom_site_fract_y
_atom_site_fract_z
_atom_site_U_iso_or_equiv
_atom_site_adp_type
_atom_site_occupancy
_atom_site_site_symmetry_order
_atom_site_calc_flag
_atom_site_refinement_flags_posn
_atom_site_refinement_flags_adp
_atom_site_refinement_flags_occupancy
_atom_site_disorder_assembly
_atom_site_disorder_group
Mn1 Mn 0.06999(3) 0.07803(4) 0.33630(4) 0.02557(18) Uani 1 1 d . . . . .
C1 C 0.0184(3) 0.1971(3) 0.3314(3) 0.0305(11) Uani 1 1 d . . . . .
H1A H 0.0580 0.2333 0.3502 0.037 Uiso 1 1 calc R U . . .
C2 C 0.0093(3) 0.1789(2) 0.2625(3) 0.0279(11) Uani 1 1 d . . . . .
H2A H -0.0399 0.1677 0.2286 0.033 Uiso 1 1 calc R U . . .
C3 C 0.0605(2) 0.1548(3) 0.2411(2) 0.0274(11) Uani 1 1 d . . . . .
H3A H 0.0993 0.1915 0.2621 0.033 Uiso 1 1 calc R U . . .
Si1 Si -0.05080(8) 0.23607(8) 0.35392(8) 0.0376(4) Uani 1 1 d . . . . .
C4 C -0.0271(4) 0.3338(3) 0.3871(4) 0.073(2) Uani 1 1 d . . . . .
H4A H 0.0183 0.3338 0.4282 0.109 Uiso 1 1 calc R U . . .
H4B H -0.0627 0.3538 0.4001 0.109 Uiso 1 1 calc R U . . .
H4C H -0.0245 0.3648 0.3502 0.109 Uiso 1 1 calc R U . . .
C5 C -0.1377(3) 0.2380(4) 0.2744(4) 0.080(2) Uani 1 1 d . . . . .
H5A H -0.1332 0.2655 0.2366 0.119 Uiso 1 1 calc R U . . .
H5B H -0.1723 0.2626 0.2863 0.119 Uiso 1 1 calc R U . . .
H5C H -0.1528 0.1871 0.2590 0.119 Uiso 1 1 calc R U . . .
C6 C -0.0609(3) 0.1826(3) 0.4256(3) 0.0536(17) Uani 1 1 d . . . . .
H6A H -0.0162 0.1820 0.4676 0.080 Uiso 1 1 calc R U . . .
H6B H -0.0753 0.1316 0.4100 0.080 Uiso 1 1 calc R U . . .
H6C H -0.0963 0.2066 0.4365 0.080 Uiso 1 1 calc R U . . .
Si2 Si 0.04587(7) 0.14561(8) 0.14752(7) 0.0317(3) Uani 1 1 d . . . . .
C7 C 0.1240(3) 0.1865(3) 0.1393(3) 0.0540(16) Uani 1 1 d . . . . .
H7A H 0.1313 0.2377 0.1567 0.081 Uiso 1 1 calc R U . . .
H7B H 0.1156 0.1861 0.0901 0.081 Uiso 1 1 calc R U . . .
H7C H 0.1655 0.1568 0.1670 0.081 Uiso 1 1 calc R U . . .
C8 C 0.0370(3) 0.0475(3) 0.1121(3) 0.0506(15) Uani 1 1 d . . . . .
H8A H -0.0029 0.0232 0.1148 0.076 Uiso 1 1 calc R U . . .
H8B H 0.0796 0.0195 0.1400 0.076 Uiso 1 1 calc R U . . .
H8C H 0.0297 0.0492 0.0631 0.076 Uiso 1 1 calc R U . . .
C9 C -0.0365(3) 0.1968(3) 0.0891(3) 0.0510(15) Uani 1 1 d . . . . .
H9A H -0.0763 0.1749 0.0940 0.077 Uiso 1 1 calc R U . . .
H9B H -0.0438 0.1927 0.0402 0.077 Uiso 1 1 calc R U . . .
H9C H -0.0320 0.2493 0.1026 0.077 Uiso 1 1 calc R U . . .
C10 C 0.1772(2) 0.0654(2) 0.4198(2) 0.0223(10) Uani 0.615(2) 1 d . . P A 1
Si3 Si 0.21747(11) 0.15882(13) 0.46154(12) 0.0339(6) Uani 0.615(2) 1 d . . P A 1
C11 C 0.3154(6) 0.1537(7) 0.5192(6) 0.050(2) Uani 0.615(2) 1 d . . P A 1
H11A H 0.3251 0.1155 0.5552 0.075 Uiso 0.615(2) 1 calc R U P A 1
H11B H 0.3321 0.2019 0.5417 0.075 Uiso 0.615(2) 1 calc R U P A 1
H11C H 0.3395 0.1411 0.4903 0.075 Uiso 0.615(2) 1 calc R U P A 1
C12 C 0.2062(19) 0.237(2) 0.395(2) 0.040(3) Uani 0.615(2) 1 d . U P A 1
H12A H 0.2277 0.2824 0.4207 0.060 Uiso 0.615(2) 1 calc R U P A 1
H12B H 0.1564 0.2452 0.3662 0.060 Uiso 0.615(2) 1 calc R U P A 1
H12C H 0.2289 0.2222 0.3657 0.060 Uiso 0.615(2) 1 calc R U P A 1
C13 C 0.1789(7) 0.1997(8) 0.5201(8) 0.049(3) Uani 0.615(2) 1 d . . P A 1
H13A H 0.1809 0.1626 0.5548 0.074 Uiso 0.615(2) 1 calc R U P A 1
H13B H 0.1303 0.2139 0.4914 0.074 Uiso 0.615(2) 1 calc R U P A 1
H13C H 0.2058 0.2437 0.5443 0.074 Uiso 0.615(2) 1 calc R U P A 1
Si4 Si 0.16757(12) 0.00554(14) 0.48921(12) 0.0331(6) Uani 0.615(2) 1 d . . P A 1
C14 C 0.0833(11) 0.0287(15) 0.4946(7) 0.032(3) Uani 0.615(2) 1 d . U P A 1
H14A H 0.0447 0.0281 0.4474 0.049 Uiso 0.615(2) 1 calc R U P A 1
H14B H 0.0869 0.0782 0.5152 0.049 Uiso 0.615(2) 1 calc R U P A 1
H14C H 0.0746 -0.0082 0.5239 0.049 Uiso 0.615(2) 1 calc R U P A 1
C15 C 0.2376(16) 0.012(2) 0.580(2) 0.056(6) Uani 0.615(2) 1 d . . P A 1
H15A H 0.2822 -0.0025 0.5800 0.084 Uiso 0.615(2) 1 calc R U P A 1
H15B H 0.2270 -0.0215 0.6103 0.084 Uiso 0.615(2) 1 calc R U P A 1
H15C H 0.2407 0.0631 0.5966 0.084 Uiso 0.615(2) 1 calc R U P A 1
C16 C 0.1605(6) -0.0986(6) 0.4683(6) 0.049(2) Uani 0.615(2) 1 d . . P A 1
H16A H 0.2015 -0.1146 0.4622 0.073 Uiso 0.615(2) 1 calc R U P A 1
H16B H 0.1183 -0.1080 0.4251 0.073 Uiso 0.615(2) 1 calc R U P A 1
H16C H 0.1581 -0.1264 0.5070 0.073 Uiso 0.615(2) 1 calc R U P A 1
Si5 Si 0.22838(11) 0.01980(13) 0.37852(12) 0.0290(6) Uani 0.615(2) 1 d . . P A 1
C17 C 0.309(2) -0.0320(18) 0.441(2) 0.045(5) Uani 0.615(2) 1 d . . P A 1
H17A H 0.2955 -0.0679 0.4678 0.068 Uiso 0.615(2) 1 calc R U P A 1
H17B H 0.3425 0.0033 0.4726 0.068 Uiso 0.615(2) 1 calc R U P A 1
H17C H 0.3293 -0.0584 0.4139 0.068 Uiso 0.615(2) 1 calc R U P A 1
C18 C 0.176(2) -0.049(2) 0.308(2) 0.039(3) Uani 0.615(2) 1 d . . P A 1
H18A H 0.1554 -0.0859 0.3273 0.059 Uiso 0.615(2) 1 calc R U P A 1
H18B H 0.2060 -0.0732 0.2903 0.059 Uiso 0.615(2) 1 calc R U P A 1
H18C H 0.1383 -0.0222 0.2694 0.059 Uiso 0.615(2) 1 calc R U P A 1
C19 C 0.2622(8) 0.0867(6) 0.3294(8) 0.041(3) Uani 0.615(2) 1 d . . P A 1
H19A H 0.2232 0.1160 0.2957 0.061 Uiso 0.615(2) 1 calc R U P A 1
H19B H 0.2836 0.0581 0.3045 0.061 Uiso 0.615(2) 1 calc R U P A 1
H19C H 0.2970 0.1202 0.3630 0.061 Uiso 0.615(2) 1 calc R U P A 1
C10A C 0.1772(2) 0.0654(2) 0.4198(2) 0.0223(10) Uani 0.385(2) 1 d . . P A 2
Si3A Si 0.23771(18) 0.1371(2) 0.4096(2) 0.0307(9) Uani 0.385(2) 1 d . . P A 2
C11A C 0.3259(10) 0.1425(12) 0.4905(10) 0.050(2) Uani 0.385(2) 1 d . . P A 2
H11D H 0.3481 0.0935 0.4997 0.075 Uiso 0.385(2) 1 calc R U P A 2
H11E H 0.3187 0.1583 0.5311 0.075 Uiso 0.385(2) 1 calc R U P A 2
H11F H 0.3560 0.1785 0.4820 0.075 Uiso 0.385(2) 1 calc R U P A 2
C12A C 0.214(3) 0.240(4) 0.403(4) 0.040(3) Uani 0.385(2) 1 d . U P A 2
H12D H 0.2029 0.2538 0.4417 0.060 Uiso 0.385(2) 1 calc R U P A 2
H12E H 0.1742 0.2500 0.3584 0.060 Uiso 0.385(2) 1 calc R U P A 2
H12F H 0.2543 0.2699 0.4062 0.060 Uiso 0.385(2) 1 calc R U P A 2
C13A C 0.2583(13) 0.1210(10) 0.3327(13) 0.041(3) Uani 0.385(2) 1 d . . P A 2
H13D H 0.2744 0.0697 0.3338 0.061 Uiso 0.385(2) 1 calc R U P A 2
H13E H 0.2949 0.1555 0.3351 0.061 Uiso 0.385(2) 1 calc R U P A 2
H13F H 0.2162 0.1292 0.2890 0.061 Uiso 0.385(2) 1 calc R U P A 2
Si4A Si 0.17148(18) 0.0726(2) 0.50352(18) 0.0300(9) Uani 0.385(2) 1 d . . P A 2
C14A C 0.096(2) 0.031(3) 0.5143(15) 0.032(3) Uani 0.385(2) 1 d . U P A 2
H14D H 0.0526 0.0451 0.4747 0.049 Uiso 0.385(2) 1 calc R U P A 2
H14E H 0.0965 0.0483 0.5581 0.049 Uiso 0.385(2) 1 calc R U P A 2
H14F H 0.1007 -0.0237 0.5157 0.049 Uiso 0.385(2) 1 calc R U P A 2
C15A C 0.253(3) 0.026(4) 0.587(4) 0.056(6) Uani 0.385(2) 1 d . . P A 2
H15D H 0.2969 0.0500 0.5923 0.084 Uiso 0.385(2) 1 calc R U P A 2
H15E H 0.2556 -0.0271 0.5783 0.084 Uiso 0.385(2) 1 calc R U P A 2
H15F H 0.2470 0.0334 0.6294 0.084 Uiso 0.385(2) 1 calc R U P A 2
C16A C 0.1641(14) 0.1729(13) 0.5294(15) 0.049(3) Uani 0.385(2) 1 d . . P A 2
H16D H 0.2038 0.2018 0.5311 0.074 Uiso 0.385(2) 1 calc R U P A 2
H16E H 0.1640 0.1735 0.5756 0.074 Uiso 0.385(2) 1 calc R U P A 2
H16F H 0.1206 0.1948 0.4947 0.074 Uiso 0.385(2) 1 calc R U P A 2
Si5A Si 0.20453(18) -0.0312(2) 0.40198(19) 0.0285(9) Uani 0.385(2) 1 d . . P A 2
C17A C 0.304(4) -0.050(3) 0.442(4) 0.045(5) Uani 0.385(2) 1 d . . P A 2
H17D H 0.3270 -0.0126 0.4259 0.068 Uiso 0.385(2) 1 calc R U P A 2
H17E H 0.3124 -0.0997 0.4275 0.068 Uiso 0.385(2) 1 calc R U P A 2
H17F H 0.3236 -0.0487 0.4934 0.068 Uiso 0.385(2) 1 calc R U P A 2
C18A C 0.167(3) -0.055(4) 0.307(4) 0.039(3) Uani 0.385(2) 1 d . . P A 2
H18D H 0.1815 -0.0172 0.2819 0.059 Uiso 0.385(2) 1 calc R U P A 2
H18E H 0.1165 -0.0567 0.2871 0.059 Uiso 0.385(2) 1 calc R U P A 2
H18F H 0.1851 -0.1037 0.3009 0.059 Uiso 0.385(2) 1 calc R U P A 2
C19A C 0.1737(10) -0.1113(10) 0.4402(10) 0.049(2) Uani 0.385(2) 1 d . . P A 2
H19D H 0.1230 -0.1082 0.4236 0.073 Uiso 0.385(2) 1 calc R U P A 2
H19E H 0.1965 -0.1082 0.4915 0.073 Uiso 0.385(2) 1 calc R U P A 2
H19F H 0.1858 -0.1586 0.4253 0.073 Uiso 0.385(2) 1 calc R U P A 2
N1 N -0.02105(19) -0.0046(2) 0.29398(19) 0.0254(9) Uani 0.804(4) 1 d . . P A 1
C20 C -0.0062(3) -0.0816(4) 0.3261(4) 0.0429(16) Uani 0.804(4) 1 d . . P A 1
H20A H 0.0154 -0.0770 0.3778 0.051 Uiso 0.804(4) 1 calc R U P A 1
H20B H 0.0277 -0.1067 0.3128 0.051 Uiso 0.804(4) 1 calc R U P A 1
C21 C -0.0726(4) -0.1301(4) 0.3024(5) 0.059(2) Uani 0.804(4) 1 d . . P A 1
H21A H -0.0634 -0.1805 0.2897 0.071 Uiso 0.804(4) 1 calc R U P A 1
H21B H -0.0868 -0.1347 0.3410 0.071 Uiso 0.804(4) 1 calc R U P A 1
C22 C -0.1301(3) -0.0931(3) 0.2396(3) 0.0441(14) Uani 0.804(4) 1 d . . P A 1
H22A H -0.1718 -0.1264 0.2187 0.053 Uiso 0.804(4) 1 calc R U P A 1
C23 C -0.1500(4) -0.0187(4) 0.2623(5) 0.055(2) Uani 0.804(4) 1 d . . P A 1
H23A H -0.1745 -0.0279 0.2920 0.066 Uiso 0.804(4) 1 calc R U P A 1
H23B H -0.1814 0.0099 0.2206 0.066 Uiso 0.804(4) 1 calc R U P A 1
C24 C -0.0820(3) 0.0255(4) 0.3039(4) 0.0379(16) Uani 0.804(4) 1 d . . P A 1
H24A H -0.0896 0.0781 0.2886 0.045 Uiso 0.804(4) 1 calc R U P A 1
H24B H -0.0710 0.0241 0.3543 0.045 Uiso 0.804(4) 1 calc R U P A 1
C25 C -0.0443(3) -0.0156(4) 0.2164(3) 0.0386(16) Uani 0.804(4) 1 d . . P A 1
H25A H -0.0037 -0.0307 0.2082 0.046 Uiso 0.804(4) 1 calc R U P A 1
H25B H -0.0621 0.0320 0.1918 0.046 Uiso 0.804(4) 1 calc R U P A 1
C26 C -0.1023(4) -0.0758(5) 0.1857(4) 0.052(2) Uani 0.804(4) 1 d . . P A 1
H26A H -0.1406 -0.0574 0.1419 0.063 Uiso 0.804(4) 1 calc R U P A 1
H26B H -0.0829 -0.1214 0.1747 0.063 Uiso 0.804(4) 1 calc R U P A 1
N1A N -0.02105(19) -0.0046(2) 0.29398(19) 0.0254(9) Uani 0.196(4) 1 d . . P A 2
C20A C -0.0379(14) -0.0304(15) 0.3523(15) 0.0429(16) Uani 0.196(4) 1 d . . P A 2
H20C H -0.0510 0.0126 0.3732 0.051 Uiso 0.196(4) 1 calc R U P A 2
H20D H 0.0036 -0.0543 0.3894 0.051 Uiso 0.196(4) 1 calc R U P A 2
C21A C -0.0993(18) -0.0869(18) 0.3232(18) 0.059(2) Uani 0.196(4) 1 d . . P A 2
H21C H -0.1366 -0.0707 0.3361 0.071 Uiso 0.196(4) 1 calc R U P A 2
H21D H -0.0827 -0.1363 0.3444 0.071 Uiso 0.196(4) 1 calc R U P A 2
C22A C -0.1301(3) -0.0931(3) 0.2396(3) 0.0441(14) Uani 0.196(4) 1 d . . P A 2
H22B H -0.1708 -0.1278 0.2194 0.053 Uiso 0.196(4) 1 calc R U P A 2
C23A C -0.1489(16) -0.0198(19) 0.219(2) 0.055(2) Uani 0.196(4) 1 d . . P A 2
H23C H -0.1809 -0.0025 0.2386 0.066 Uiso 0.196(4) 1 calc R U P A 2
H23D H -0.1750 -0.0184 0.1671 0.066 Uiso 0.196(4) 1 calc R U P A 2
C24A C -0.0855(13) 0.0366(15) 0.2418(15) 0.0379(16) Uani 0.196(4) 1 d . . P A 2
H24C H -0.0786 0.0526 0.2006 0.045 Uiso 0.196(4) 1 calc R U P A 2
H24D H -0.0946 0.0811 0.2641 0.045 Uiso 0.196(4) 1 calc R U P A 2
C25A C -0.0049(14) -0.0685(15) 0.2601(14) 0.0386(16) Uani 0.196(4) 1 d . . P A 2
H25C H 0.0344 -0.0974 0.2951 0.046 Uiso 0.196(4) 1 calc R U P A 2
H25D H 0.0086 -0.0511 0.2233 0.046 Uiso 0.196(4) 1 calc R U P A 2
C26A C -0.0715(16) -0.118(2) 0.2269(18) 0.052(2) Uani 0.196(4) 1 d . . P A 2
H26C H -0.0867 -0.1203 0.1756 0.063 Uiso 0.196(4) 1 calc R U P A 2
H26D H -0.0591 -0.1692 0.2454 0.063 Uiso 0.196(4) 1 calc R U P A 2
Mn2 Mn 0.41453(4) 0.91336(4) 0.18372(4) 0.02672(18) Uani 1 1 d . . . . .
C27 C 0.4239(2) 0.7949(2) 0.2370(3) 0.0284(11) Uani 1 1 d . . . . .
H27A H 0.4046 0.7584 0.1976 0.034 Uiso 1 1 calc R U . . .
C28 C 0.4916(2) 0.8142(2) 0.2435(3) 0.0271(11) Uani 1 1 d . . . . .
H28A H 0.5269 0.8259 0.2922 0.033 Uiso 1 1 calc R U . . .
C29 C 0.5099(2) 0.8366(3) 0.1892(3) 0.0289(11) Uani 1 1 d . . . . .
H29A H 0.4876 0.7988 0.1514 0.035 Uiso 1 1 calc R U . . .
Si6 Si 0.40613(8) 0.75428(8) 0.30914(8) 0.0336(3) Uani 1 1 d . . . . .
C30 C 0.4870(3) 0.7564(4) 0.3952(3) 0.0637(18) Uani 1 1 d . . . . .
H30A H 0.5251 0.7307 0.3900 0.096 Uiso 1 1 calc R U . . .
H30B H 0.4775 0.7314 0.4313 0.096 Uiso 1 1 calc R U . . .
H30C H 0.5004 0.8081 0.4091 0.096 Uiso 1 1 calc R U . . .
C31 C 0.3767(4) 0.6560(3) 0.2864(4) 0.0638(19) Uani 1 1 d . . . . .
H31A H 0.3349 0.6547 0.2417 0.096 Uiso 1 1 calc R U . . .
H31B H 0.3660 0.6347 0.3232 0.096 Uiso 1 1 calc R U . . .
H31C H 0.4139 0.6270 0.2825 0.096 Uiso 1 1 calc R U . . .
C32 C 0.3346(3) 0.8035(3) 0.3211(3) 0.0484(15) Uani 1 1 d . . . . .
H32A H 0.2920 0.8026 0.2770 0.073 Uiso 1 1 calc R U . . .
H32B H 0.3484 0.8551 0.3350 0.073 Uiso 1 1 calc R U . . .
H32C H 0.3260 0.7785 0.3577 0.073 Uiso 1 1 calc R U . . .
Si7 Si 0.60167(7) 0.84477(8) 0.19946(7) 0.0309(3) Uani 1 1 d . . . . .
C33 C 0.6634(3) 0.7928(3) 0.2797(3) 0.0533(16) Uani 1 1 d . . . . .
H33A H 0.6619 0.8145 0.3214 0.080 Uiso 1 1 calc R U . . .
H33B H 0.7110 0.7965 0.2836 0.080 Uiso 1 1 calc R U . . .
H33C H 0.6496 0.7405 0.2757 0.080 Uiso 1 1 calc R U . . .
C34 C 0.6036(3) 0.8035(3) 0.1182(3) 0.0430(14) Uani 1 1 d . . . . .
H34A H 0.5712 0.8307 0.0768 0.064 Uiso 1 1 calc R U . . .
H34B H 0.5897 0.7511 0.1142 0.064 Uiso 1 1 calc R U . . .
H34C H 0.6509 0.8072 0.1217 0.064 Uiso 1 1 calc R U . . .
C35 C 0.6365(3) 0.9423(3) 0.2069(3) 0.0488(15) Uani 1 1 d . . . . .
H35A H 0.6056 0.9713 0.1660 0.073 Uiso 1 1 calc R U . . .
H35B H 0.6834 0.9407 0.2089 0.073 Uiso 1 1 calc R U . . .
H35C H 0.6387 0.9655 0.2496 0.073 Uiso 1 1 calc R U . . .
C36 C 0.3295(2) 0.9291(3) 0.0779(2) 0.0256(10) Uani 0.750(3) 1 d . . P B 1
Si8 Si 0.36966(10) 0.97875(11) 0.02602(10) 0.0329(5) Uani 0.750(3) 1 d . . P B 1
C37 C 0.4185(5) 0.9154(5) -0.0092(5) 0.050(2) Uani 0.750(3) 1 d . . P B 1
H37A H 0.4377 0.9449 -0.0356 0.075 Uiso 0.750(3) 1 calc R U P B 1
H37B H 0.3865 0.8780 -0.0401 0.075 Uiso 0.750(3) 1 calc R U P B 1
H37C H 0.4566 0.8906 0.0299 0.075 Uiso 0.750(3) 1 calc R U P B 1
C38 C 0.438(2) 1.049(2) 0.079(2) 0.052(4) Uani 0.750(3) 1 d . . P B 1
H38A H 0.4173 1.0850 0.0998 0.078 Uiso 0.750(3) 1 calc R U P B 1
H38B H 0.4543 1.0754 0.0487 0.078 Uiso 0.750(3) 1 calc R U P B 1
H38C H 0.4770 1.0237 0.1165 0.078 Uiso 0.750(3) 1 calc R U P B 1
C39 C 0.3055(19) 1.031(2) -0.054(2) 0.053(4) Uani 0.750(3) 1 d . . P B 1
H39A H 0.2780 1.0651 -0.0398 0.080 Uiso 0.750(3) 1 calc R U P B 1
H39B H 0.2743 0.9955 -0.0882 0.080 Uiso 0.750(3) 1 calc R U P B 1
H39C H 0.3311 1.0592 -0.0747 0.080 Uiso 0.750(3) 1 calc R U P B 1
Si9 Si 0.29022(10) 0.83668(11) 0.03595(10) 0.0324(5) Uani 0.750(3) 1 d . . P B 1
C40 C 0.2337(4) 0.7926(5) 0.0754(4) 0.046(2) Uani 0.750(3) 1 d . . P B 1
H40A H 0.1989 0.8287 0.0747 0.069 Uiso 0.750(3) 1 calc R U P B 1
H40B H 0.2632 0.7777 0.1239 0.069 Uiso 0.750(3) 1 calc R U P B 1
H40C H 0.2100 0.7488 0.0479 0.069 Uiso 0.750(3) 1 calc R U P B 1
C41 C 0.3529(11) 0.7602(10) 0.0389(9) 0.039(3) Uani 0.750(3) 1 d . . P B 1
H41A H 0.3862 0.7510 0.0876 0.058 Uiso 0.750(3) 1 calc R U P B 1
H41B H 0.3783 0.7756 0.0119 0.058 Uiso 0.750(3) 1 calc R U P B 1
H41C H 0.3267 0.7147 0.0186 0.058 Uiso 0.750(3) 1 calc R U P B 1
C42 C 0.2334(6) 0.8431(7) -0.0620(6) 0.046(2) Uani 0.750(3) 1 d . . P B 1
H42A H 0.1980 0.8818 -0.0714 0.069 Uiso 0.750(3) 1 calc R U P B 1
H42B H 0.2104 0.7952 -0.0793 0.069 Uiso 0.750(3) 1 calc R U P B 1
H42C H 0.2625 0.8556 -0.0859 0.069 Uiso 0.750(3) 1 calc R U P B 1
Si10 Si 0.26057(9) 0.98790(12) 0.08780(10) 0.0315(5) Uani 0.750(3) 1 d . . P B 1
C43 C 0.2502(19) 0.9614(18) 0.168(2) 0.044(4) Uani 0.750(3) 1 d . . P B 1
H43A H 0.2418 0.9078 0.1679 0.066 Uiso 0.750(3) 1 calc R U P B 1
H43B H 0.2105 0.9884 0.1692 0.066 Uiso 0.750(3) 1 calc R U P B 1
H43C H 0.2928 0.9742 0.2101 0.066 Uiso 0.750(3) 1 calc R U P B 1
C44 C 0.1697(16) 0.9825(14) 0.0155(18) 0.047(4) Uani 0.750(3) 1 d . . P B 1
H44A H 0.1702 0.9963 -0.0290 0.071 Uiso 0.750(3) 1 calc R U P B 1
H44B H 0.1393 1.0168 0.0255 0.071 Uiso 0.750(3) 1 calc R U P B 1
H44C H 0.1520 0.9317 0.0123 0.071 Uiso 0.750(3) 1 calc R U P B 1
C45 C 0.2777(4) 1.0930(4) 0.0938(5) 0.052(2) Uani 0.750(3) 1 d . . P B 1
H45A H 0.2833 1.1095 0.0524 0.078 Uiso 0.750(3) 1 calc R U P B 1
H45B H 0.3203 1.1040 0.1361 0.078 Uiso 0.750(3) 1 calc R U P B 1
H45C H 0.2382 1.1191 0.0958 0.078 Uiso 0.750(3) 1 calc R U P B 1
C36A C 0.3295(2) 0.9291(3) 0.0779(2) 0.0256(10) Uani 0.250(3) 1 d . . P B 2
Si8A Si 0.3449(3) 1.0256(3) 0.0491(3) 0.0336(16) Uani 0.250(3) 1 d . . P B 2
C37A C 0.3117(13) 1.1068(15) 0.0843(14) 0.052(2) Uani 0.250(3) 1 d . . P B 2
H37D H 0.3218 1.1537 0.0669 0.078 Uiso 0.250(3) 1 calc R U P B 2
H37E H 0.3351 1.1065 0.1356 0.078 Uiso 0.250(3) 1 calc R U P B 2
H37F H 0.2613 1.1020 0.0684 0.078 Uiso 0.250(3) 1 calc R U P B 2
C38A C 0.443(7) 1.043(8) 0.085(7) 0.052(4) Uani 0.250(3) 1 d . . P B 2
H38D H 0.4644 1.0033 0.0684 0.078 Uiso 0.250(3) 1 calc R U P B 2
H38E H 0.4643 1.0419 0.1365 0.078 Uiso 0.250(3) 1 calc R U P B 2
H38F H 0.4517 1.0909 0.0690 0.078 Uiso 0.250(3) 1 calc R U P B 2
C39A C 0.304(6) 1.043(7) -0.048(6) 0.053(4) Uani 0.250(3) 1 d . . P B 2
H39D H 0.3194 1.0043 -0.0710 0.080 Uiso 0.250(3) 1 calc R U P B 2
H39E H 0.3180 1.0917 -0.0575 0.080 Uiso 0.250(3) 1 calc R U P B 2
H39F H 0.2530 1.0408 -0.0661 0.080 Uiso 0.250(3) 1 calc R U P B 2
Si9A Si 0.3327(3) 0.8576(3) 0.0149(3) 0.0344(16) Uani 0.250(3) 1 d . . P B 2
C40A C 0.4084(15) 0.8697(15) -0.0105(16) 0.050(2) Uani 0.250(3) 1 d . . P B 2
H40D H 0.4089 0.9209 -0.0260 0.075 Uiso 0.250(3) 1 calc R U P B 2
H40E H 0.4024 0.8353 -0.0486 0.075 Uiso 0.250(3) 1 calc R U P B 2
H40F H 0.4526 0.8590 0.0302 0.075 Uiso 0.250(3) 1 calc R U P B 2
C41A C 0.345(4) 0.753(4) 0.051(3) 0.039(3) Uani 0.250(3) 1 d . . P B 2
H41D H 0.3867 0.7496 0.0960 0.058 Uiso 0.250(3) 1 calc R U P B 2
H41E H 0.3502 0.7191 0.0172 0.058 Uiso 0.250(3) 1 calc R U P B 2
H41F H 0.3040 0.7378 0.0580 0.058 Uiso 0.250(3) 1 calc R U P B 2
C42A C 0.2498(19) 0.855(3) -0.074(2) 0.046(2) Uani 0.250(3) 1 d . . P B 2
H42D H 0.2397 0.9056 -0.0936 0.069 Uiso 0.250(3) 1 calc R U P B 2
H42E H 0.2102 0.8372 -0.0663 0.069 Uiso 0.250(3) 1 calc R U P B 2
H42F H 0.2576 0.8222 -0.1064 0.069 Uiso 0.250(3) 1 calc R U P B 2
Si0A Si 0.2460(3) 0.9244(3) 0.0870(3) 0.0309(15) Uani 0.250(3) 1 d . . P B 2
C43A C 0.247(6) 0.970(6) 0.173(6) 0.044(4) Uani 0.250(3) 1 d . . P B 2
H43D H 0.2624 1.0216 0.1765 0.066 Uiso 0.250(3) 1 calc R U P B 2
H43E H 0.2800 0.9422 0.2143 0.066 Uiso 0.250(3) 1 calc R U P B 2
H43F H 0.2005 0.9675 0.1710 0.066 Uiso 0.250(3) 1 calc R U P B 2
C44A C 0.165(5) 0.968(5) 0.008(6) 0.047(4) Uani 0.250(3) 1 d . . P B 2
H44D H 0.1589 0.9436 -0.0356 0.071 Uiso 0.250(3) 1 calc R U P B 2
H44E H 0.1736 1.0214 0.0049 0.071 Uiso 0.250(3) 1 calc R U P B 2
H44F H 0.1234 0.9617 0.0156 0.071 Uiso 0.250(3) 1 calc R U P B 2
C45A C 0.2200(15) 0.8244(14) 0.0932(15) 0.046(2) Uani 0.250(3) 1 d . . P B 2
H45D H 0.2172 0.7965 0.0523 0.069 Uiso 0.250(3) 1 calc R U P B 2
H45E H 0.1745 0.8237 0.0943 0.069 Uiso 0.250(3) 1 calc R U P B 2
H45F H 0.2550 0.8016 0.1360 0.069 Uiso 0.250(3) 1 calc R U P B 2
N2 N 0.45839(19) 0.9957(2) 0.27446(19) 0.0251(9) Uani 1 1 d . . . . .
C46 C 0.5353(3) 1.0058(3) 0.2976(3) 0.0445(14) Uani 1 1 d . . . . .
H46A H 0.5437 1.0190 0.2565 0.053 Uiso 1 1 calc R U . . .
H46B H 0.5595 0.9582 0.3168 0.053 Uiso 1 1 calc R U . . .
C47 C 0.5664(3) 1.0674(4) 0.3543(3) 0.0577(17) Uani 1 1 d . . . . .
H47A H 0.6107 1.0500 0.3925 0.069 Uiso 1 1 calc R U . . .
H47B H 0.5764 1.1125 0.3333 0.069 Uiso 1 1 calc R U . . .
C48 C 0.5142(3) 1.0858(3) 0.3833(3) 0.0410(13) Uani 1 1 d . . . . .
H48A H 0.5355 1.1197 0.4246 0.049 Uiso 1 1 calc R U . . .
C49 C 0.4525(3) 1.1233(4) 0.3239(3) 0.0631(18) Uani 1 1 d . . . . .
H49A H 0.4669 1.1723 0.3134 0.076 Uiso 1 1 calc R U . . .
H49B H 0.4144 1.1313 0.3381 0.076 Uiso 1 1 calc R U . . .
C50 C 0.4264(3) 1.0729(3) 0.2575(3) 0.0469(14) Uani 1 1 d . . . . .
H50A H 0.3750 1.0686 0.2373 0.056 Uiso 1 1 calc R U . . .
H50B H 0.4386 1.0963 0.2220 0.056 Uiso 1 1 calc R U . . .
C51 C 0.4479(3) 0.9684(3) 0.3359(3) 0.0455(14) Uani 1 1 d . . . . .
H51A H 0.4632 0.9160 0.3453 0.055 Uiso 1 1 calc R U . . .
H51B H 0.3976 0.9702 0.3244 0.055 Uiso 1 1 calc R U . . .
C52 C 0.4890(4) 1.0151(4) 0.4029(3) 0.0637(19) Uani 1 1 d . . . . .
H52A H 0.4584 1.0272 0.4258 0.076 Uiso 1 1 calc R U . . .
H52B H 0.5293 0.9862 0.4363 0.076 Uiso 1 1 calc R U . . .

loop_
_atom_site_aniso_label
_atom_site_aniso_U_11
_atom_site_aniso_U_22
_atom_site_aniso_U_33
_atom_site_aniso_U_23
_atom_site_aniso_U_13
_atom_site_aniso_U_12
Mn1 0.0225(4) 0.0241(4) 0.0282(4) 0.0027(3) 0.0091(3) -0.0005(3)
C1 0.040(3) 0.021(3) 0.038(3) -0.001(2) 0.025(3) -0.002(2)
C2 0.032(3) 0.020(3) 0.033(3) 0.007(2) 0.016(2) 0.004(2)
C3 0.031(3) 0.025(3) 0.030(3) 0.002(2) 0.017(2) -0.003(2)
Si1 0.0463(9) 0.0281(8) 0.0511(10) 0.0031(7) 0.0329(8) 0.0099(7)
C4 0.116(6) 0.033(4) 0.112(6) -0.006(4) 0.089(5) -0.003(4)
C5 0.059(4) 0.101(6) 0.077(5) 0.007(4) 0.028(4) 0.039(4)
C6 0.075(4) 0.038(3) 0.077(5) 0.004(3) 0.060(4) 0.010(3)
Si2 0.0369(8) 0.0334(8) 0.0315(8) 0.0056(6) 0.0211(7) 0.0021(6)
C7 0.060(4) 0.063(4) 0.058(4) 0.010(3) 0.043(4) -0.002(3)
C8 0.073(4) 0.049(4) 0.037(3) -0.003(3) 0.030(3) 0.000(3)
C9 0.052(4) 0.057(4) 0.042(4) 0.008(3) 0.019(3) 0.009(3)
C10 0.021(2) 0.026(3) 0.020(2) -0.001(2) 0.009(2) 0.0018(19)
Si3 0.0271(12) 0.0403(14) 0.0367(14) -0.0141(11) 0.0161(11) -0.0061(10)
C11 0.030(4) 0.063(6) 0.054(8) -0.016(5) 0.015(5) -0.006(4)
C12 0.034(7) 0.030(5) 0.053(9) -0.012(5) 0.015(7) -0.015(5)
C13 0.039(7) 0.062(10) 0.058(6) -0.031(7) 0.031(4) -0.013(5)
Si4 0.0286(12) 0.0465(17) 0.0271(13) 0.0094(11) 0.0147(11) 0.0100(11)
C14 0.030(8) 0.057(4) 0.007(9) 0.008(8) 0.005(7) 0.002(5)
C15 0.028(15) 0.103(16) 0.026(8) 0.003(8) 0.001(10) 0.009(9)
C16 0.055(6) 0.042(5) 0.060(8) 0.020(5) 0.037(5) 0.009(4)
Si5 0.0259(12) 0.0358(14) 0.0293(13) -0.0033(10) 0.0157(10) 0.0029(10)
C17 0.040(5) 0.054(15) 0.044(4) 0.006(9) 0.021(4) 0.023(9)
C18 0.041(8) 0.043(6) 0.041(4) -0.011(4) 0.024(6) -0.004(6)
C19 0.042(4) 0.049(8) 0.048(4) -0.007(7) 0.035(3) 0.006(7)
C10A 0.021(2) 0.026(3) 0.020(2) -0.001(2) 0.009(2) 0.0018(19)
Si3A 0.0245(18) 0.031(2) 0.037(2) -0.0009(16) 0.0129(17) -0.0056(15)
C11A 0.030(4) 0.063(6) 0.054(8) -0.016(5) 0.015(5) -0.006(4)
C12A 0.034(7) 0.030(5) 0.053(9) -0.012(5) 0.015(7) -0.015(5)
C13A 0.042(4) 0.049(8) 0.048(4) -0.007(7) 0.035(3) 0.006(7)
Si4A 0.031(2) 0.038(2) 0.0219(19) -0.0017(16) 0.0129(16) 0.0037(16)
C14A 0.030(8) 0.057(4) 0.007(9) 0.008(8) 0.005(7) 0.002(5)
C15A 0.028(15) 0.103(16) 0.026(8) 0.003(8) 0.001(10) 0.009(9)
C16A 0.039(7) 0.062(10) 0.058(6) -0.031(7) 0.031(4) -0.013(5)
Si5A 0.0282(19) 0.030(2) 0.027(2) 0.0003(16) 0.0120(17) 0.0053(15)
C17A 0.040(5) 0.054(15) 0.044(4) 0.006(9) 0.021(4) 0.023(9)
C18A 0.041(8) 0.043(6) 0.041(4) -0.011(4) 0.024(6) -0.004(6)
C19A 0.055(6) 0.042(5) 0.060(8) 0.020(5) 0.037(5) 0.009(4)
N1 0.028(2) 0.025(2) 0.023(2) -0.0005(17) 0.0105(18) -0.0020(17)
C20 0.044(4) 0.035(4) 0.046(4) 0.010(3) 0.016(3) 0.001(3)
C21 0.058(5) 0.037(5) 0.076(6) 0.003(4) 0.025(5) -0.015(4)
C22 0.039(3) 0.038(3) 0.057(4) -0.012(3) 0.024(3) -0.018(3)
C23 0.036(4) 0.061(5) 0.078(7) -0.030(5) 0.034(5) -0.019(3)
C24 0.035(3) 0.037(4) 0.046(4) -0.010(3) 0.021(3) -0.004(3)
C25 0.041(4) 0.045(4) 0.034(4) -0.008(3) 0.020(3) -0.010(3)
C26 0.049(5) 0.064(6) 0.042(5) -0.026(4) 0.017(4) -0.028(4)
N1A 0.028(2) 0.025(2) 0.023(2) -0.0005(17) 0.0105(18) -0.0020(17)
C20A 0.044(4) 0.035(4) 0.046(4) 0.010(3) 0.016(3) 0.001(3)
C21A 0.058(5) 0.037(5) 0.076(6) 0.003(4) 0.025(5) -0.015(4)
C22A 0.039(3) 0.038(3) 0.057(4) -0.012(3) 0.024(3) -0.018(3)
C23A 0.036(4) 0.061(5) 0.078(7) -0.030(5) 0.034(5) -0.019(3)
C24A 0.035(3) 0.037(4) 0.046(4) -0.010(3) 0.021(3) -0.004(3)
C25A 0.041(4) 0.045(4) 0.034(4) -0.008(3) 0.020(3) -0.010(3)
C26A 0.049(5) 0.064(6) 0.042(5) -0.026(4) 0.017(4) -0.028(4)
Mn2 0.0284(4) 0.0241(4) 0.0244(4) -0.0006(3) 0.0084(3) 0.0016(3)
C27 0.036(3) 0.022(3) 0.034(3) -0.002(2) 0.020(2) 0.002(2)
C28 0.031(3) 0.020(3) 0.034(3) 0.001(2) 0.017(2) 0.005(2)
C29 0.035(3) 0.022(3) 0.037(3) -0.004(2) 0.021(2) -0.001(2)
Si6 0.0424(8) 0.0275(8) 0.0391(9) 0.0049(6) 0.0253(7) 0.0007(6)
C30 0.064(4) 0.073(5) 0.048(4) 0.031(3) 0.018(3) 0.002(4)
C31 0.107(6) 0.037(4) 0.069(5) -0.001(3) 0.059(4) -0.010(3)
C32 0.057(4) 0.045(3) 0.064(4) 0.001(3) 0.046(3) -0.001(3)
Si7 0.0291(7) 0.0315(8) 0.0360(8) 0.0003(6) 0.0179(7) 0.0017(6)
C33 0.038(3) 0.062(4) 0.052(4) 0.011(3) 0.012(3) 0.006(3)
C34 0.047(3) 0.045(3) 0.052(4) -0.001(3) 0.035(3) 0.005(3)
C35 0.044(3) 0.041(3) 0.071(4) -0.006(3) 0.035(3) -0.008(3)
C36 0.024(2) 0.034(3) 0.019(2) 0.000(2) 0.010(2) -0.001(2)
Si8 0.0310(10) 0.0421(12) 0.0295(11) 0.0051(9) 0.0168(9) -0.0028(9)
C37 0.047(4) 0.072(7) 0.047(4) 0.005(6) 0.036(4) 0.006(5)
C38 0.049(8) 0.057(10) 0.054(7) 0.005(7) 0.026(7) -0.016(6)
C39 0.053(4) 0.068(12) 0.040(7) 0.016(7) 0.022(4) 0.004(7)
Si9 0.0308(10) 0.0363(11) 0.0305(11) -0.0089(9) 0.0136(9) -0.0081(8)
C40 0.050(5) 0.043(6) 0.050(5) -0.011(4) 0.027(4) -0.022(4)
C41 0.053(6) 0.036(6) 0.033(8) -0.011(5) 0.023(4) -0.008(4)
C42 0.039(6) 0.065(6) 0.028(5) -0.011(4) 0.011(3) -0.007(4)
Si10 0.0251(10) 0.0418(14) 0.0280(11) -0.0004(9) 0.0118(8) 0.0059(9)
C43 0.040(4) 0.064(8) 0.036(7) -0.006(7) 0.024(4) 0.005(6)
C44 0.025(5) 0.072(12) 0.040(9) -0.001(7) 0.011(6) 0.010(6)
C45 0.045(5) 0.050(5) 0.060(5) -0.002(4) 0.021(4) 0.023(4)
C36A 0.024(2) 0.034(3) 0.019(2) 0.000(2) 0.010(2) -0.001(2)
Si8A 0.031(3) 0.034(3) 0.030(3) 0.006(3) 0.008(3) -0.003(3)
C37A 0.045(5) 0.050(5) 0.060(5) -0.002(4) 0.021(4) 0.023(4)
C38A 0.049(8) 0.057(10) 0.054(7) 0.005(7) 0.026(7) -0.016(6)
C39A 0.053(4) 0.068(12) 0.040(7) 0.016(7) 0.022(4) 0.004(7)
Si9A 0.033(3) 0.043(4) 0.026(3) -0.005(3) 0.011(3) 0.005(3)
C40A 0.047(4) 0.072(7) 0.047(4) 0.005(6) 0.036(4) 0.006(5)
C41A 0.053(6) 0.036(6) 0.033(8) -0.011(5) 0.023(4) -0.008(4)
C42A 0.039(6) 0.065(6) 0.028(5) -0.011(4) 0.011(3) -0.007(4)
Si0A 0.024(3) 0.040(4) 0.031(3) 0.003(3) 0.014(3) 0.000(2)
C43A 0.040(4) 0.064(8) 0.036(7) -0.006(7) 0.024(4) 0.005(6)
C44A 0.025(5) 0.072(12) 0.040(9) -0.001(7) 0.011(6) 0.010(6)
C45A 0.050(5) 0.043(6) 0.050(5) -0.011(4) 0.027(4) -0.022(4)
N2 0.024(2) 0.026(2) 0.022(2) -0.0007(17) 0.0074(18) 0.0025(16)
C46 0.035(3) 0.049(4) 0.049(4) -0.011(3) 0.018(3) -0.003(3)
C47 0.042(3) 0.071(5) 0.056(4) -0.028(3) 0.018(3) -0.014(3)
C48 0.040(3) 0.041(3) 0.039(3) -0.017(3) 0.015(3) -0.007(3)
C49 0.061(4) 0.051(4) 0.070(5) -0.023(3) 0.021(4) 0.005(3)
C50 0.048(3) 0.036(3) 0.050(4) 0.001(3) 0.015(3) 0.007(3)
C51 0.056(4) 0.047(4) 0.037(3) -0.005(3) 0.024(3) -0.009(3)
C52 0.089(5) 0.067(5) 0.040(4) -0.013(3) 0.033(4) -0.024(4)

loop_
_atom_type_symbol
_atom_type_description
_atom_type_scat_dispersion_real
_atom_type_scat_dispersion_imag
_atom_type_scat_source
C C 0.0033 0.0016 'International Tables Vol C Tables 4.2.6.8 and 6.1.1.4'
H H 0.0000 0.0000 'International Tables Vol C Tables 4.2.6.8 and 6.1.1.4'
N N 0.0061 0.0033 'International Tables Vol C Tables 4.2.6.8 and 6.1.1.4'
Si Si 0.0817 0.0704 'International Tables Vol C Tables 4.2.6.8 and 6.1.1.4'
Mn Mn 0.3368 0.7283 'International Tables Vol C Tables 4.2.6.8 and 6.1.1.4'

loop_
_geom_angle_atom_site_label_1
_geom_angle_atom_site_label_2
_geom_angle_atom_site_label_3
_geom_angle
C10 Mn1 N1 130.53(15)
C10 Mn1 C2 133.04(16)
N1 Mn1 C2 96.43(15)
C10 Mn1 C3 114.66(16)
N1 Mn1 C3 107.32(15)
C2 Mn1 C3 34.67(14)
C10 Mn1 C1 114.95(17)
N1 Mn1 C1 105.69(15)
C2 Mn1 C1 34.78(15)
C3 Mn1 C1 64.79(15)
C2 C1 Si1 125.1(4)
C2 C1 Mn1 72.2(2)
Si1 C1 Mn1 136.3(2)
C2 C1 H1A 106.0
Si1 C1 H1A 106.0
Mn1 C1 H1A 106.0
C3 C2 C1 128.0(5)
C3 C2 Mn1 72.7(3)
C1 C2 Mn1 73.0(3)
C3 C2 H2A 114.7
C1 C2 H2A 114.7
Mn1 C2 H2A 114.7
C2 C3 Si2 124.5(4)
C2 C3 Mn1 72.6(2)
Si2 C3 Mn1 139.4(2)
C2 C3 H3A 104.8
Si2 C3 H3A 104.8
Mn1 C3 H3A 104.8
C1 Si1 C4 109.4(2)
C1 Si1 C5 110.8(3)
C4 Si1 C5 108.5(3)
C1 Si1 C6 113.1(2)
C4 Si1 C6 106.4(3)
C5 Si1 C6 108.6(3)
Si1 C4 H4A 109.5
Si1 C4 H4B 109.5
H4A C4 H4B 109.5
Si1 C4 H4C 109.5
H4A C4 H4C 109.5
H4B C4 H4C 109.5
Si1 C5 H5A 109.5
Si1 C5 H5B 109.5
H5A C5 H5B 109.5
Si1 C5 H5C 109.5
H5A C5 H5C 109.5
H5B C5 H5C 109.5
Si1 C6 H6A 109.5
Si1 C6 H6B 109.5
H6A C6 H6B 109.5
Si1 C6 H6C 109.5
H6A C6 H6C 109.5
H6B C6 H6C 109.5
C3 Si2 C9 109.3(2)
C3 Si2 C7 108.3(2)
C9 Si2 C7 110.6(3)
C3 Si2 C8 116.3(2)
C9 Si2 C8 106.8(3)
C7 Si2 C8 105.4(3)
Si2 C7 H7A 109.5
Si2 C7 H7B 109.5
H7A C7 H7B 109.5
Si2 C7 H7C 109.5
H7A C7 H7C 109.5
H7B C7 H7C 109.5
Si2 C8 H8A 109.5
Si2 C8 H8B 109.5
H8A C8 H8B 109.5
Si2 C8 H8C 109.5
H8A C8 H8C 109.5
H8B C8 H8C 109.5
Si2 C9 H9A 109.5
Si2 C9 H9B 109.5
H9A C9 H9B 109.5
Si2 C9 H9C 109.5
H9A C9 H9C 109.5
H9B C9 H9C 109.5
Si5 C10 Si4 113.3(2)
Si5 C10 Si3 111.6(2)
Si4 C10 Si3 108.4(2)
Si5 C10 Mn1 106.3(2)
Si4 C10 Mn1 104.9(2)
Si3 C10 Mn1 112.2(2)
C11 Si3 C13 105.1(6)
C11 Si3 C10 113.5(4)
C13 Si3 C10 113.9(4)
C11 Si3 C12 104.9(12)
C13 Si3 C12 103.9(13)
C10 Si3 C12 114.4(12)
Si3 C11 H11A 109.5
Si3 C11 H11B 109.5
H11A C11 H11B 109.5
Si3 C11 H11C 109.5
H11A C11 H11C 109.5
H11B C11 H11C 109.5
Si3 C12 H12A 109.5
Si3 C12 H12B 109.5
H12A C12 H12B 109.5
Si3 C12 H12C 109.5
H12A C12 H12C 109.5
H12B C12 H12C 109.5
Si3 C13 H13A 109.5
Si3 C13 H13B 109.5
H13A C13 H13B 109.5
Si3 C13 H13C 109.5
H13A C13 H13C 109.5
H13B C13 H13C 109.5
C15 Si4 C14 106.4(13)
C15 Si4 C10 117.1(11)
C14 Si4 C10 110.1(7)
C15 Si4 C16 104.3(13)
C14 Si4 C16 104.3(9)
C10 Si4 C16 113.5(3)
Si4 C14 H14A 109.5
Si4 C14 H14B 109.5
H14A C14 H14B 109.5
Si4 C14 H14C 109.5
H14A C14 H14C 109.5
H14B C14 H14C 109.5
Si4 C15 H15A 109.5
Si4 C15 H15B 109.5
H15A C15 H15B 109.5
Si4 C15 H15C 109.5
H15A C15 H15C 109.5
H15B C15 H15C 109.5
Si4 C16 H16A 109.5
Si4 C16 H16B 109.5
H16A C16 H16B 109.5
Si4 C16 H16C 109.5
H16A C16 H16C 109.5
H16B C16 H16C 109.5
C10 Si5 C18 113.2(12)
C10 Si5 C17 115.3(13)
C18 Si5 C17 106.1(17)
C10 Si5 C19 114.3(3)
C18 Si5 C19 102.3(12)
C17 Si5 C19 104.4(11)
Si5 C17 H17A 109.5
Si5 C17 H17B 109.5
H17A C17 H17B 109.5
Si5 C17 H17C 109.5
H17A C17 H17C 109.5
H17B C17 H17C 109.5
Si5 C18 H18A 109.5
Si5 C18 H18B 109.5
H18A C18 H18B 109.5
Si5 C18 H18C 109.5
H18A C18 H18C 109.5
H18B C18 H18C 109.5
Si5 C19 H19A 109.5
Si5 C19 H19B 109.5
H19A C19 H19B 109.5
Si5 C19 H19C 109.5
H19A C19 H19C 109.5
H19B C19 H19C 109.5
C12A Si3A C13A 104(2)
C12A Si3A C11A 98(2)
C13A Si3A C11A 106.0(9)
Si3A C11A H11D 109.5
Si3A C11A H11E 109.5
H11D C11A H11E 109.5
Si3A C11A H11F 109.5
H11D C11A H11F 109.5
H11E C11A H11F 109.5
Si3A C12A H12D 109.5
Si3A C12A H12E 109.5
H12D C12A H12E 109.5
Si3A C12A H12F 109.5
H12D C12A H12F 109.5
H12E C12A H12F 109.5
Si3A C13A H13D 109.5
Si3A C13A H13E 109.5
H13D C13A H13E 109.5
Si3A C13A H13F 109.5
H13D C13A H13F 109.5
H13E C13A H13F 109.5
C14A Si4A C16A 99.6(15)
C14A Si4A C15A 101(2)
C16A Si4A C15A 107(2)
Si4A C14A H14D 109.5
Si4A C14A H14E 109.5
H14D C14A H14E 109.5
Si4A C14A H14F 109.5
H14D C14A H14F 109.5
H14E C14A H14F 109.5
Si4A C15A H15D 109.5
Si4A C15A H15E 109.5
H15D C15A H15E 109.5
Si4A C15A H15F 109.5
H15D C15A H15F 109.5
H15E C15A H15F 109.5
Si4A C16A H16D 109.5
Si4A C16A H16E 109.5
H16D C16A H16E 109.5
Si4A C16A H16F 109.5
H16D C16A H16F 109.5
H16E C16A H16F 109.5
C18A Si5A C19A 103(2)
C18A Si5A C17A 107(3)
C19A Si5A C17A 101.0(18)
Si5A C17A H17D 109.5
Si5A C17A H17E 109.5
H17D C17A H17E 109.5
Si5A C17A H17F 109.5
H17D C17A H17F 109.5
H17E C17A H17F 109.5
Si5A C18A H18D 109.5
Si5A C18A H18E 109.5
H18D C18A H18E 109.5
Si5A C18A H18F 109.5
H18D C18A H18F 109.5
H18E C18A H18F 109.5
Si5A C19A H19D 109.5
Si5A C19A H19E 109.5
H19D C19A H19E 109.5
Si5A C19A H19F 109.5
H19D C19A H19F 109.5
H19E C19A H19F 109.5
C24 N1 C25 107.7(4)
C24 N1 C20 106.9(4)
C25 N1 C20 105.9(4)
C24 N1 Mn1 110.2(3)
C25 N1 Mn1 109.5(3)
C20 N1 Mn1 116.2(3)
N1 C20 C21 112.8(5)
N1 C20 H20A 109.0
C21 C20 H20A 109.0
N1 C20 H20B 109.0
C21 C20 H20B 109.0
H20A C20 H20B 107.8
C22 C21 C20 108.2(5)
C22 C21 H21A 110.1
C20 C21 H21A 110.1
C22 C21 H21B 110.1
C20 C21 H21B 110.1
H21A C21 H21B 108.4
C21 C22 C26 108.6(5)
C21 C22 C23 109.5(6)
C26 C22 C23 107.6(6)
C21 C22 H22A 110.4
C26 C22 H22A 110.4
C23 C22 H22A 110.4
C22 C23 C24 108.0(5)
C22 C23 H23A 110.1
C24 C23 H23A 110.1
C22 C23 H23B 110.1
C24 C23 H23B 110.1
H23A C23 H23B 108.4
N1 C24 C23 112.6(5)
N1 C24 H24A 109.1
C23 C24 H24A 109.1
N1 C24 H24B 109.1
C23 C24 H24B 109.1
H24A C24 H24B 107.8
N1 C25 C26 111.9(5)
N1 C25 H25A 109.2
C26 C25 H25A 109.2
N1 C25 H25B 109.2
C26 C25 H25B 109.2
H25A C25 H25B 107.9
C22 C26 C25 108.9(5)
C22 C26 H26A 109.9
C25 C26 H26A 109.9
C22 C26 H26B 109.9
C25 C26 H26B 109.9
H26A C26 H26B 108.3
C21A C20A H20C 109.8
C21A C20A H20D 109.8
H20C C20A H20D 108.2
C20A C21A H21C 109.5
C20A C21A H21D 109.5
H21C C21A H21D 108.1
C24A C23A H23C 108.6
C24A C23A H23D 108.6
H23C C23A H23D 107.6
C23A C24A H24C 110.3
C23A C24A H24D 110.4
H24C C24A H24D 108.6
C26A C25A H25C 110.1
C26A C25A H25D 110.1
H25C C25A H25D 108.5
C25A C26A H26C 108.5
C25A C26A H26D 108.5
H26C C26A H26D 107.5
C36 Mn2 N2 128.93(15)
C36 Mn2 C27 117.46(17)
N2 Mn2 C27 105.21(15)
C36 Mn2 C28 135.17(17)
N2 Mn2 C28 95.89(15)
C27 Mn2 C28 34.90(15)
C36 Mn2 C29 115.11(16)
N2 Mn2 C29 107.61(15)
C27 Mn2 C29 64.47(15)
C28 Mn2 C29 34.52(14)
C28 C27 Si6 124.6(4)
C28 C27 Mn2 72.6(3)
Si6 C27 Mn2 137.0(2)
C28 C27 H27A 105.7
Si6 C27 H27A 105.7
Mn2 C27 H27A 105.7
C29 C28 C27 127.5(5)
C29 C28 Mn2 74.0(3)
C27 C28 Mn2 72.5(3)
C29 C28 H28A 115.2
C27 C28 H28A 115.2
Mn2 C28 H28A 115.2
C28 C29 Si7 124.4(4)
C28 C29 Mn2 71.5(2)
Si7 C29 Mn2 140.6(2)
C28 C29 H29A 104.7
Si7 C29 H29A 104.7
Mn2 C29 H29A 104.7
C31 Si6 C32 106.4(3)
C31 Si6 C27 108.8(2)
C32 Si6 C27 113.0(2)
C31 Si6 C30 109.3(3)
C32 Si6 C30 108.3(3)
C27 Si6 C30 110.9(2)
Si6 C30 H30A 109.5
Si6 C30 H30B 109.5
H30A C30 H30B 109.5
Si6 C30 H30C 109.5
H30A C30 H30C 109.5
H30B C30 H30C 109.5
Si6 C31 H31A 109.5
Si6 C31 H31B 109.5
H31A C31 H31B 109.5
Si6 C31 H31C 109.5
H31A C31 H31C 109.5
H31B C31 H31C 109.5
Si6 C32 H32A 109.5
Si6 C32 H32B 109.5
H32A C32 H32B 109.5
Si6 C32 H32C 109.5
H32A C32 H32C 109.5
H32B C32 H32C 109.5
C29 Si7 C33 110.4(2)
C29 Si7 C35 115.8(2)
C33 Si7 C35 106.9(3)
C29 Si7 C34 107.3(2)
C33 Si7 C34 110.1(3)
C35 Si7 C34 106.2(2)
Si7 C33 H33A 109.5
Si7 C33 H33B 109.5
H33A C33 H33B 109.5
Si7 C33 H33C 109.5
H33A C33 H33C 109.5
H33B C33 H33C 109.5
Si7 C34 H34A 109.5
Si7 C34 H34B 109.5
H34A C34 H34B 109.5
Si7 C34 H34C 109.5
H34A C34 H34C 109.5
H34B C34 H34C 109.5
Si7 C35 H35A 109.5
Si7 C35 H35B 109.5
H35A C35 H35B 109.5
Si7 C35 H35C 109.5
H35A C35 H35C 109.5
H35B C35 H35C 109.5
Si8 C36 Si10 111.7(2)
Si8 C36 Si9 111.2(2)
Si10 C36 Si9 109.6(2)
Si8 C36 Mn2 106.0(2)
Si10 C36 Mn2 107.0(2)
Si9 C36 Mn2 111.3(2)
C36 Si8 C39 115.0(12)
C36 Si8 C38 113.3(12)
C39 Si8 C38 105.6(17)
C36 Si8 C37 114.1(3)
C39 Si8 C37 104.6(10)
C38 Si8 C37 103.2(12)
Si8 C37 H37A 109.5
Si8 C37 H37B 109.5
H37A C37 H37B 109.5
Si8 C37 H37C 109.5
H37A C37 H37C 109.5
H37B C37 H37C 109.5
Si8 C38 H38A 109.5
Si8 C38 H38B 109.5
H38A C38 H38B 109.5
Si8 C38 H38C 109.4
H38A C38 H38C 109.5
H38B C38 H38C 109.5
Si8 C39 H39A 109.5
Si8 C39 H39B 109.5
H39A C39 H39B 109.5
Si8 C39 H39C 109.5
H39A C39 H39C 109.5
H39B C39 H39C 109.5
C36 Si9 C42 113.6(4)
C36 Si9 C40 113.1(3)
C42 Si9 C40 106.3(4)
C36 Si9 C41 117.3(6)
C42 Si9 C41 100.6(7)
C40 Si9 C41 104.6(4)
Si9 C40 H40A 109.5
Si9 C40 H40B 109.5
H40A C40 H40B 109.5
Si9 C40 H40C 109.5
H40A C40 H40C 109.5
H40B C40 H40C 109.5
Si9 C41 H41A 109.5
Si9 C41 H41B 109.5
H41A C41 H41B 109.5
Si9 C41 H41C 109.5
H41A C41 H41C 109.5
H41B C41 H41C 109.5
Si9 C42 H42A 109.5
Si9 C42 H42B 109.5
H42A C42 H42B 109.5
Si9 C42 H42C 109.5
H42A C42 H42C 109.5
H42B C42 H42C 109.5
C43 Si10 C44 104.1(15)
C43 Si10 C36 111.2(10)
C44 Si10 C36 117.0(8)
C43 Si10 C45 106.5(10)
C44 Si10 C45 101.7(8)
C36 Si10 C45 115.0(3)
Si10 C43 H43A 109.4
Si10 C43 H43B 109.5
H43A C43 H43B 109.5
Si10 C43 H43C 109.5
H43A C43 H43C 109.5
H43B C43 H43C 109.5
Si10 C44 H44A 109.5
Si10 C44 H44B 109.5
H44A C44 H44B 109.5
Si10 C44 H44C 109.5
H44A C44 H44C 109.5
H44B C44 H44C 109.5
Si10 C45 H45A 109.5
Si10 C45 H45B 109.5
H45A C45 H45B 109.5
Si10 C45 H45C 109.5
H45A C45 H45C 109.5
H45B C45 H45C 109.5
C38A Si8A C39A 109(5)
C38A Si8A C37A 104(4)
C39A Si8A C37A 103(3)
Si8A C37A H37D 109.5
Si8A C37A H37E 109.5
H37D C37A H37E 109.5
Si8A C37A H37F 109.5
H37D C37A H37F 109.5
H37E C37A H37F 109.5
Si8A C38A H38D 109.4
Si8A C38A H38E 109.6
H38D C38A H38E 109.5
Si8A C38A H38F 109.4
H38D C38A H38F 109.5
H38E C38A H38F 109.5
Si8A C39A H39D 109.5
Si8A C39A H39E 109.5
H39D C39A H39E 109.5
Si8A C39A H39F 109.5
H39D C39A H39F 109.5
H39E C39A H39F 109.5
C40A Si9A C42A 104.6(12)
C40A Si9A C41A 103.2(18)
C42A Si9A C41A 105(2)
Si9A C40A H40D 109.5
Si9A C40A H40E 109.5
H40D C40A H40E 109.5
Si9A C40A H40F 109.5
H40D C40A H40F 109.5
H40E C40A H40F 109.5
Si9A C41A H41D 109.5
Si9A C41A H41E 109.5
H41D C41A H41E 109.5
Si9A C41A H41F 109.5
H41D C41A H41F 109.5
H41E C41A H41F 109.5
Si9A C42A H42D 109.5
Si9A C42A H42E 109.5
H42D C42A H42E 109.5
Si9A C42A H42F 109.5
H42D C42A H42F 109.5
H42E C42A H42F 109.5
C45A Si0A C44A 105(3)
C45A Si0A C43A 102(3)
C44A Si0A C43A 106(4)
Si0A C43A H43D 109.4
Si0A C43A H43E 109.6
H43D C43A H43E 109.5
Si0A C43A H43F 109.5
H43D C43A H43F 109.5
H43E C43A H43F 109.5
Si0A C44A H44D 109.5
Si0A C44A H44E 109.5
H44D C44A H44E 109.5
Si0A C44A H44F 109.5
H44D C44A H44F 109.5
H44E C44A H44F 109.5
Si0A C45A H45D 109.5
Si0A C45A H45E 109.5
H45D C45A H45E 109.5
Si0A C45A H45F 109.5
H45D C45A H45F 109.5
H45E C45A H45F 109.5
C51 N2 C46 107.9(4)
C51 N2 C50 106.5(4)
C46 N2 C50 106.3(4)
C51 N2 Mn2 111.1(3)
C46 N2 Mn2 110.0(3)
C50 N2 Mn2 114.7(3)
N2 C46 C47 112.1(4)
N2 C46 H46A 109.2
C47 C46 H46A 109.2
N2 C46 H46B 109.2
C47 C46 H46B 109.2
H46A C46 H46B 107.9
C48 C47 C46 109.0(4)
C48 C47 H47A 109.9
C46 C47 H47A 109.9
C48 C47 H47B 109.9
C46 C47 H47B 109.9
H47A C47 H47B 108.3
C52 C48 C47 109.8(5)
C52 C48 C49 108.6(5)
C47 C48 C49 106.3(5)
C52 C48 H48A 110.7
C47 C48 H48A 110.7
C49 C48 H48A 110.7
C48 C49 C50 109.2(5)
C48 C49 H49A 109.8
C50 C49 H49A 109.8
C48 C49 H49B 109.8
C50 C49 H49B 109.8
H49A C49 H49B 108.3
N2 C50 C49 111.8(5)
N2 C50 H50A 109.3
C49 C50 H50A 109.3
N2 C50 H50B 109.3
C49 C50 H50B 109.3
H50A C50 H50B 107.9
N2 C51 C52 112.4(4)
N2 C51 H51A 109.1
C52 C51 H51A 109.1
N2 C51 H51B 109.1
C52 C51 H51B 109.1
H51A C51 H51B 107.9
C48 C52 C51 109.3(5)
C48 C52 H52A 109.8
C51 C52 H52A 109.8
C48 C52 H52B 109.8
C51 C52 H52B 109.8
H52A C52 H52B 108.3

loop_
_geom_bond_atom_site_label_1
_geom_bond_atom_site_label_2
_geom_bond_distance
Mn1 C10 2.187(4)
Mn1 N1 2.270(4)
Mn1 C2 2.355(4)
Mn1 C3 2.356(4)
Mn1 C1 2.365(5)
C1 C2 1.410(6)
C1 Si1 1.852(4)
C1 H1A 0.9900
C2 C3 1.403(6)
C2 H2A 0.9900
C3 Si2 1.856(5)
C3 H3A 0.9900
Si1 C4 1.861(6)
Si1 C5 1.866(7)
Si1 C6 1.867(5)
C4 H4A 0.9700
C4 H4B 0.9700
C4 H4C 0.9700
C5 H5A 0.9700
C5 H5B 0.9700
C5 H5C 0.9700
C6 H6A 0.9700
C6 H6B 0.9700
C6 H6C 0.9700
Si2 C9 1.869(6)
Si2 C7 1.874(5)
Si2 C8 1.876(6)
C7 H7A 0.9700
C7 H7B 0.9700
C7 H7C 0.9700
C8 H8A 0.9700
C8 H8B 0.9700
C8 H8C 0.9700
C9 H9A 0.9700
C9 H9B 0.9700
C9 H9C 0.9700
C10 Si5 1.839(4)
C10 Si4 1.884(5)
C10 Si3 1.899(5)
Si3 C11 1.887(11)
Si3 C13 1.888(13)
Si3 C12 1.90(4)
C11 H11A 0.9700
C11 H11B 0.9700
C11 H11C 0.9700
C12 H12A 0.9700
C12 H12B 0.9700
C12 H12C 0.9700
C13 H13A 0.9700
C13 H13B 0.9700
C13 H13C 0.9700
Si4 C15 1.83(3)
Si4 C14 1.87(2)
Si4 C16 1.897(11)
C14 H14A 0.9700
C14 H14B 0.9700
C14 H14C 0.9700
C15 H15A 0.9700
C15 H15B 0.9700
C15 H15C 0.9700
C16 H16A 0.9700
C16 H16B 0.9700
C16 H16C 0.9700
Si5 C18 1.87(4)
Si5 C17 1.87(4)
Si5 C19 1.904(13)
C17 H17A 0.9700
C17 H17B 0.9700
C17 H17C 0.9700
C18 H18A 0.9700
C18 H18B 0.9700
C18 H18C 0.9700
C19 H19A 0.9700
C19 H19B 0.9700
C19 H19C 0.9700
Si3A C12A 1.89(7)
Si3A C13A 1.87(2)
Si3A C11A 1.90(2)
C11A H11D 0.9700
C11A H11E 0.9700
C11A H11F 0.9700
C12A H12D 0.9700
C12A H12E 0.9700
C12A H12F 0.9700
C13A H13D 0.9700
C13A H13E 0.9700
C13A H13F 0.9700
Si4A C14A 1.85(4)
Si4A C16A 1.89(2)
Si4A C15A 2.02(7)
C14A H14D 0.9700
C14A H14E 0.9700
C14A H14F 0.9700
C15A H15D 0.9700
C15A H15E 0.9700
C15A H15F 0.9700
C16A H16D 0.9700
C16A H16E 0.9700
C16A H16F 0.9700
Si5A C18A 1.85(7)
Si5A C19A 1.884(16)
Si5A C17A 1.92(7)
C17A H17D 0.9700
C17A H17E 0.9700
C17A H17F 0.9700
C18A H18D 0.9700
C18A H18E 0.9700
C18A H18F 0.9700
C19A H19D 0.9700
C19A H19E 0.9700
C19A H19F 0.9700
N1 C24 1.487(6)
N1 C25 1.494(7)
N1 C20 1.500(7)
C20 C21 1.531(9)
C20 H20A 0.9800
C20 H20B 0.9800
C21 C22 1.500(9)
C21 H21A 0.9800
C21 H21B 0.9800
C22 C26 1.514(8)
C22 C23 1.527(9)
C22 H22A 0.9900
C23 C24 1.531(9)
C23 H23A 0.9800
C23 H23B 0.9800
C24 H24A 0.9800
C24 H24B 0.9800
C25 C26 1.540(9)
C25 H25A 0.9800
C25 H25B 0.9800
C26 H26A 0.9800
C26 H26B 0.9800
C20A C21A 1.54(4)
C20A H20C 0.9800
C20A H20D 0.9800
C21A H21C 0.9800
C21A H21D 0.9800
C23A C24A 1.57(4)
C23A H23C 0.9800
C23A H23D 0.9800
C24A H24C 0.9800
C24A H24D 0.9800
C25A C26A 1.54(4)
C25A H25C 0.9800
C25A H25D 0.9800
C26A H26C 0.9800
C26A H26D 0.9800
Mn2 C36 2.181(5)
Mn2 N2 2.258(4)
Mn2 C27 2.355(4)
Mn2 C28 2.358(4)
Mn2 C29 2.390(4)
C27 C28 1.413(6)
C27 Si6 1.855(5)
C27 H27A 0.9900
C28 C29 1.409(6)
C28 H28A 0.9900
C29 Si7 1.856(4)
C29 H29A 0.9900
Si6 C31 1.850(6)
Si6 C32 1.852(5)
Si6 C30 1.869(6)
C30 H30A 0.9700
C30 H30B 0.9700
C30 H30C 0.9700
C31 H31A 0.9700
C31 H31B 0.9700
C31 H31C 0.9700
C32 H32A 0.9700
C32 H32B 0.9700
C32 H32C 0.9700
Si7 C33 1.865(6)
Si7 C35 1.865(5)
Si7 C34 1.872(5)
C33 H33A 0.9700
C33 H33B 0.9700
C33 H33C 0.9700
C34 H34A 0.9700
C34 H34B 0.9700
C34 H34C 0.9700
C35 H35A 0.9700
C35 H35B 0.9700
C35 H35C 0.9700
C36 Si8 1.864(4)
C36 Si10 1.874(5)
C36 Si9 1.881(5)
Si8 C39 1.88(4)
Si8 C38 1.87(5)
Si8 C37 1.882(8)
C37 H37A 0.9700
C37 H37B 0.9700
C37 H37C 0.9700
C38 H38A 0.9700
C38 H38B 0.9700
C38 H38C 0.9700
C39 H39A 0.9700
C39 H39B 0.9700
C39 H39C 0.9700
Si9 C42 1.880(11)
Si9 C40 1.891(7)
Si9 C41 1.88(2)
C40 H40A 0.9700
C40 H40B 0.9700
C40 H40C 0.9700
C41 H41A 0.9700
C41 H41B 0.9700
C41 H41C 0.9700
C42 H42A 0.9700
C42 H42B 0.9700
C42 H42C 0.9700
Si10 C43 1.86(3)
Si10 C44 1.86(3)
Si10 C45 1.900(9)
C43 H43A 0.9700
C43 H43B 0.9700
C43 H43C 0.9700
C44 H44A 0.9700
C44 H44B 0.9700
C44 H44C 0.9700
C45 H45A 0.9700
C45 H45B 0.9700
C45 H45C 0.9700
Si8A C38A 1.90(13)
Si8A C39A 1.86(13)
Si8A C37A 1.89(2)
C37A H37D 0.9700
C37A H37E 0.9700
C37A H37F 0.9700
C38A H38D 0.9700
C38A H38E 0.9700
C38A H38F 0.9700
C39A H39D 0.9700
C39A H39E 0.9700
C39A H39F 0.9700
Si9A C40A 1.90(2)
Si9A C42A 1.92(4)
Si9A C41A 1.99(6)
C40A H40D 0.9700
C40A H40E 0.9700
C40A H40F 0.9700
C41A H41D 0.9700
C41A H41E 0.9700
C41A H41F 0.9700
C42A H42D 0.9700
C42A H42E 0.9700
C42A H42F 0.9700
Si0A C45A 1.88(3)
Si0A C44A 1.95(11)
Si0A C43A 1.97(11)
C43A H43D 0.9700
C43A H43E 0.9700
C43A H43F 0.9700
C44A H44D 0.9700
C44A H44E 0.9700
C44A H44F 0.9700
C45A H45D 0.9700
C45A H45E 0.9700
C45A H45F 0.9700
N2 C51 1.480(6)
N2 C46 1.487(6)
N2 C50 1.504(6)
C46 C47 1.540(7)
C46 H46A 0.9800
C46 H46B 0.9800
C47 C48 1.505(7)
C47 H47A 0.9800
C47 H47B 0.9800
C48 C52 1.491(8)
C48 C49 1.510(8)
C48 H48A 0.9900
C49 C50 1.543(8)
C49 H49A 0.9800
C49 H49B 0.9800
C50 H50A 0.9800
C50 H50B 0.9800
C51 C52 1.536(7)
C51 H51A 0.9800
C51 H51B 0.9800
C52 H52A 0.9800
C52 H52B 0.9800

loop_
_geom_torsion_atom_site_label_1
_geom_torsion_atom_site_label_2
_geom_torsion_atom_site_label_3
_geom_torsion_atom_site_label_4
_geom_torsion
Si1 C1 C2 C3 174.7(4)
Mn1 C1 C2 C3 -50.7(4)
Si1 C1 C2 Mn1 -134.6(4)
C1 C2 C3 Si2 -170.6(4)
Mn1 C2 C3 Si2 138.6(4)
C1 C2 C3 Mn1 50.8(4)
C2 C1 Si1 C4 -113.0(5)
Mn1 C1 Si1 C4 145.8(4)
C2 C1 Si1 C5 6.5(5)
Mn1 C1 Si1 C5 -94.7(4)
C2 C1 Si1 C6 128.6(4)
Mn1 C1 Si1 C6 27.4(5)
C2 C3 Si2 C9 15.1(5)
Mn1 C3 Si2 C9 119.3(4)
C2 C3 Si2 C7 135.7(4)
Mn1 C3 Si2 C7 -120.1(4)
C2 C3 Si2 C8 -105.9(4)
Mn1 C3 Si2 C8 -1.7(5)
Si5 C10 Si3 C11 -48.3(5)
Si4 C10 Si3 C11 77.1(4)
Mn1 C10 Si3 C11 -167.5(4)
Si5 C10 Si3 C13 -168.6(6)
Si4 C10 Si3 C13 -43.1(7)
Mn1 C10 Si3 C13 72.3(6)
Si5 C10 Si3 C12 72.1(13)
Si4 C10 Si3 C12 -162.5(12)
Mn1 C10 Si3 C12 -47.1(12)
Si5 C10 Si4 C15 87.3(15)
Si3 C10 Si4 C15 -37.1(15)
Mn1 C10 Si4 C15 -157.2(15)
Si5 C10 Si4 C14 -151.0(7)
Si3 C10 Si4 C14 84.6(7)
Mn1 C10 Si4 C14 -35.5(7)
Si5 C10 Si4 C16 -34.4(5)
Si3 C10 Si4 C16 -158.8(4)
Mn1 C10 Si4 C16 81.1(4)
Si4 C10 Si5 C18 80.6(14)
Si3 C10 Si5 C18 -156.7(14)
Mn1 C10 Si5 C18 -34.1(14)
Si4 C10 Si5 C17 -41.8(11)
Si3 C10 Si5 C17 80.9(11)
Mn1 C10 Si5 C17 -156.5(11)
Si4 C10 Si5 C19 -162.9(6)
Si3 C10 Si5 C19 -40.2(6)
Mn1 C10 Si5 C19 82.5(6)
C24 N1 C20 C21 48.3(7)
C25 N1 C20 C21 -66.4(7)
Mn1 N1 C20 C21 171.8(5)
N1 C20 C21 C22 14.5(8)
C20 C21 C22 C26 50.9(8)
C20 C21 C22 C23 -66.3(7)
C21 C22 C23 C24 50.0(8)
C26 C22 C23 C24 -67.8(8)
C25 N1 C24 C23 48.0(7)
C20 N1 C24 C23 -65.5(7)
Mn1 N1 C24 C23 167.3(5)
C22 C23 C24 N1 15.5(9)
C24 N1 C25 C26 -64.5(7)
C20 N1 C25 C26 49.7(7)
Mn1 N1 C25 C26 175.6(5)
C21 C22 C26 C25 -66.6(8)
C23 C22 C26 C25 51.8(8)
N1 C25 C26 C22 12.8(8)
Si6 C27 C28 C29 171.8(4)
Mn2 C27 C28 C29 -52.6(4)
Si6 C27 C28 Mn2 -135.6(4)
C27 C28 C29 Si7 -168.7(4)
Mn2 C28 C29 Si7 139.3(4)
C27 C28 C29 Mn2 52.0(4)
C28 C27 Si6 C31 -111.3(4)
Mn2 C27 Si6 C31 146.7(4)
C28 C27 Si6 C32 130.8(4)
Mn2 C27 Si6 C32 28.8(5)
C28 C27 Si6 C30 9.0(5)
Mn2 C27 Si6 C30 -93.0(4)
C28 C29 Si7 C33 17.1(5)
Mn2 C29 Si7 C33 120.3(4)
C28 C29 Si7 C35 -104.5(4)
Mn2 C29 Si7 C35 -1.4(5)
C28 C29 Si7 C34 137.1(4)
Mn2 C29 Si7 C34 -119.7(4)
Si10 C36 Si8 C39 -42.0(10)
Si9 C36 Si8 C39 80.7(10)
Mn2 C36 Si8 C39 -158.2(10)
Si10 C36 Si8 C38 79.5(13)
Si9 C36 Si8 C38 -157.8(13)
Mn2 C36 Si8 C38 -36.7(13)
Si10 C36 Si8 C37 -162.8(4)
Si9 C36 Si8 C37 -40.1(4)
Mn2 C36 Si8 C37 81.0(4)
Si8 C36 Si9 C42 -47.6(4)
Si10 C36 Si9 C42 76.4(4)
Mn2 C36 Si9 C42 -165.5(3)
Si8 C36 Si9 C40 -168.8(3)
Si10 C36 Si9 C40 -44.9(4)
Mn2 C36 Si9 C40 73.3(4)
Si8 C36 Si9 C41 69.3(5)
Si10 C36 Si9 C41 -166.8(4)
Mn2 C36 Si9 C41 -48.6(5)
Si8 C36 Si10 C43 -154.2(12)
Si9 C36 Si10 C43 82.1(12)
Mn2 C36 Si10 C43 -38.7(12)
Si8 C36 Si10 C44 86.4(11)
Si9 C36 Si10 C44 -37.3(11)
Mn2 C36 Si10 C44 -158.1(11)
Si8 C36 Si10 C45 -33.0(4)
Si9 C36 Si10 C45 -156.6(3)
Mn2 C36 Si10 C45 82.5(4)
C51 N2 C46 C47 -64.5(6)
C50 N2 C46 C47 49.5(6)
Mn2 N2 C46 C47 174.1(4)
N2 C46 C47 C48 14.5(7)
C46 C47 C48 C52 49.1(7)
C46 C47 C48 C49 -68.2(6)
C52 C48 C49 C50 -65.1(6)
C47 C48 C49 C50 53.0(6)
C51 N2 C50 C49 50.1(6)
C46 N2 C50 C49 -64.8(5)
Mn2 N2 C50 C49 173.4(4)
C48 C49 C50 N2 12.0(7)
C46 N2 C51 C52 48.5(6)
C50 N2 C51 C52 -65.2(6)
Mn2 N2 C51 C52 169.3(4)
C47 C48 C52 C51 -64.7(7)
C49 C48 C52 C51 51.1(6)
N2 C51 C52 C48 13.4(7)
